data_4036159
loop_
_publ_author_name
'Liang, Sisi'
'Xu, Liang'
'Gan, Liangbing'

_publ_section_title
;
 Synthesis and chemical reactivity of tetrahydro[60]fullerene epoxides
 with both amino and aryl addends.
;
_journal_issue 8
_journal_name_full 'The Journal of organic chemistry'
_journal_page_first 3957
_journal_page_last 3964
_journal_paper_doi 10.1021/acs.joc.5b00287
_journal_volume 80
_journal_year 2015
_chemical_formula_moiety 'C84 H41 N3 O'
_chemical_formula_sum 'C84 H41 N3 O'
_chemical_formula_weight 1108.20
_space_group_crystal_system monoclinic
_space_group_IT_number 15
_space_group_name_Hall '-C 2yc'
_space_group_name_H-M_alt 'C 1 2/c 1'
_atom_sites_solution_hydrogens mixed
_atom_sites_solution_primary iterative
_audit_creation_date 2014-07-27
_audit_creation_method
;
  Olex2 1.2
  (compiled Apr 23 2013 17:54:37, GUI svn.r4466)
;
_cell_angle_alpha 90
_cell_angle_beta 104.204(2)
_cell_angle_gamma 90
_cell_formula_units_Z 8
_cell_length_a 34.1629(8)
_cell_length_b 20.3663(4)
_cell_length_c 19.4299(3)
_cell_measurement_reflns_used 29154
_cell_measurement_temperature 180.00(10)
_cell_measurement_theta_max 28.8950
_cell_measurement_theta_min 3.2770
_cell_volume 13105.5(5)
_computing_cell_refinement
;
CrysAlisPro, Agilent Technologies,
Version 1.171.36.32 (release 02-08-2013 CrysAlis171 .NET)
(compiled Aug  2 2013,16:46:58)
;
_computing_data_collection
;
CrysAlisPro, Agilent Technologies,
Version 1.171.36.32 (release 02-08-2013 CrysAlis171 .NET)
(compiled Aug  2 2013,16:46:58)
;
_computing_data_reduction
;
CrysAlisPro, Agilent Technologies,
Version 1.171.36.32 (release 02-08-2013 CrysAlis171 .NET)
(compiled Aug  2 2013,16:46:58)
;
_computing_molecular_graphics
;
O. V. Dolomanov, L. J. Bourhis, R. J. Gildea, J. A. K. Howard and H. Puschmann,
OLEX2: a complete structure solution, refinement and analysis program.
J. Appl. Cryst. (2009). 42, 339-341.
;
_computing_publication_material
;
O. V. Dolomanov, L. J. Bourhis, R. J. Gildea, J. A. K. Howard and H. Puschmann,
OLEX2: a complete structure solution, refinement and analysis program.
J. Appl. Cryst. (2009). 42, 339-341.
;
_computing_structure_refinement
;
XL, G.M. Sheldrick, Acta Cryst.
(2008). A64, 112-122
;
_computing_structure_solution 'SUPERFLIP, J. Appl. Cryst. (2007) 40, 786-790'
_diffrn_ambient_temperature 180.00(10)
_diffrn_detector_area_resol_mean 10.3914
_diffrn_measured_fraction_theta_full 0.9980
_diffrn_measured_fraction_theta_max 0.9131
_diffrn_measurement_details
;
#__ type_ start__ end____ width___ exp.time_
  1 omega   -7.00   60.00   1.0000   35.0000
omega____ theta____ kappa____ phi______ frames
    -       10.8579 -111.0000  -33.0643 67

#__ type_ start__ end____ width___ exp.time_
  2 omega  -45.00   40.00   1.0000   35.0000
omega____ theta____ kappa____ phi______ frames
    -       10.8579  -57.0000 -180.0000 85

#__ type_ start__ end____ width___ exp.time_
  3 omega  -14.00   67.00   1.0000   35.0000
omega____ theta____ kappa____ phi______ frames
    -       10.8579   77.0000   30.0000 81

#__ type_ start__ end____ width___ exp.time_
  4 omega   -5.00   87.00   1.0000   35.0000
omega____ theta____ kappa____ phi______ frames
    -       10.8579   38.0000  150.0000 92

#__ type_ start__ end____ width___ exp.time_
  5 omega  -59.00   37.00   1.0000   35.0000
omega____ theta____ kappa____ phi______ frames
    -       10.8579  -38.0000   90.0000 96

#__ type_ start__ end____ width___ exp.time_
  6 omega  -20.00   92.00   1.0000   35.0000
omega____ theta____ kappa____ phi______ frames
    -       10.8579   19.0000  -90.0000 112

#__ type_ start__ end____ width___ exp.time_
  7 omega  -20.00   30.00   1.0000   35.0000
omega____ theta____ kappa____ phi______ frames
    -      -11.7173  -99.0000 -120.0000 50

#__ type_ start__ end____ width___ exp.time_
  8 omega  -70.00  -24.00   1.0000   35.0000
omega____ theta____ kappa____ phi______ frames
    -      -11.7173  126.0000  -20.1878 46
;
_diffrn_measurement_device_type 'SuperNova, Dual, Cu at zero, Atlas'
_diffrn_measurement_method '\w scans'
_diffrn_orient_matrix_UB_11 -0.0047861000
_diffrn_orient_matrix_UB_12 -0.0322739000
_diffrn_orient_matrix_UB_13 0.0089794000
_diffrn_orient_matrix_UB_21 -0.0207029000
_diffrn_orient_matrix_UB_22 0.0059260000
_diffrn_orient_matrix_UB_23 -0.0159516000
_diffrn_orient_matrix_UB_31 0.0027159000
_diffrn_orient_matrix_UB_32 -0.0116771000
_diffrn_orient_matrix_UB_33 -0.0328947000
_diffrn_radiation_monochromator mirror
_diffrn_radiation_type 'Mo K\a'
_diffrn_radiation_wavelength 0.7107
_diffrn_reflns_av_R_equivalents 0.0511
_diffrn_reflns_av_unetI/netI 0.0361
_diffrn_reflns_Laue_measured_fraction_full 0.995
_diffrn_reflns_Laue_measured_fraction_max 0.995
_diffrn_reflns_limit_h_max 42
_diffrn_reflns_limit_h_min -42
_diffrn_reflns_limit_k_max 25
_diffrn_reflns_limit_k_min -25
_diffrn_reflns_limit_l_max 23
_diffrn_reflns_limit_l_min -23
_diffrn_reflns_number 96995
_diffrn_reflns_point_group_measured_fraction_full 0.995
_diffrn_reflns_point_group_measured_fraction_max 0.995
_diffrn_reflns_theta_full 25.242
_diffrn_reflns_theta_max 26.022
_diffrn_reflns_theta_min 3.063
_diffrn_source 'SuperNova (Mo) X-ray Source'
_exptl_absorpt_coefficient_mu 0.066
_exptl_absorpt_correction_T_max 1.00000
_exptl_absorpt_correction_T_min 0.83605
_exptl_absorpt_correction_type multi-scan
_exptl_absorpt_process_details
;
CrysAlisPro, Agilent Technologies,
Version 1.171.36.32 (release 02-08-2013 CrysAlis171 .NET)
(compiled Aug  2 2013,16:46:58)
Empirical absorption correction using spherical harmonics,
 implemented in SCALE3 ABSPACK scaling algorithm.
;
_exptl_crystal_colour
;
;
_exptl_crystal_density_diffrn 1.123
_exptl_crystal_description
;
;
_exptl_crystal_F_000 4592
_exptl_crystal_size_max 0.1
_exptl_crystal_size_mid 0.1
_exptl_crystal_size_min 0.05
_platon_squeeze_details
;
;
_refine_diff_density_max 0.449
_refine_diff_density_min -0.330
_refine_diff_density_rms 0.084
_refine_ls_extinction_method none
_refine_ls_goodness_of_fit_ref 1.073
_refine_ls_hydrogen_treatment constr
_refine_ls_matrix_type full
_refine_ls_number_parameters 796
_refine_ls_number_reflns 12844
_refine_ls_number_restraints 0
_refine_ls_restrained_S_all 1.073
_refine_ls_R_factor_all 0.1023
_refine_ls_R_factor_gt 0.0817
_refine_ls_shift/su_max 0.001
_refine_ls_shift/su_mean 0.000
_refine_ls_structure_factor_coef Fsqd
_refine_ls_weighting_details 'w=1/[\s^2^(Fo^2^)+(0.1490P)^2^+12.5457P] where P=(Fo^2^+2Fc^2^)/3'
_refine_ls_weighting_scheme calc
_refine_ls_wR_factor_gt 0.2338
_refine_ls_wR_factor_ref 0.2481
_reflns_Friedel_coverage 0.000
_reflns_number_gt 9286
_reflns_number_total 12844
_reflns_threshold_expression 'I > 2\s(I)'
_cod_data_source_file jo5b00287_si_002.cif
_cod_data_source_block exp_3894-sr
_cod_database_code 4036159
_chemical_oxdiff_formula C77H22N3O1
_reflns_odcompleteness_completeness 99.80
_reflns_odcompleteness_iscentric 1
_reflns_odcompleteness_theta 25.97
_olex2_refinement_description
;
1. Fixed Uiso
 At 1.2 times of:
  All C(H) groups, All C(H,H) groups
 At 1.5 times of:
  All C(H,H,H) groups
2.a Riding coordinates:
 C3(H3), C9(H9), C15(H15)
2.b Secondary CH2 refined with riding coordinates:
 C1(H1A,H1B), C2(H2A,H2B), C4(H4A,H4B), C5(H5A,H5B), C7(H7A,H7B), C8(H8A,H8B),
 C10(H10A,H10B), C11(H11A,H11B), C13(H13A,H13B), C14(H14A,H14B), C16(H16A,H16B),
  C17(H17A,H17B)
2.c Aromatic/amide H refined with riding coordinates:
 C20(H20), C21(H21), C22(H22), C23(H23), C24(H24)
2.d Idealised Me refined as rotating group:
 C6(H6A,H6B,H6C), C12(H12A,H12B,H12C), C18(H18A,H18B,H18C)
;
_shelx_estimated_absorpt_t_max 0.997
_shelx_estimated_absorpt_t_min 0.993
_shelx_space_group_comment
;
The symmetry employed for this shelxl refinement is uniquely defined
by the following loop, which should always be used as a source of
symmetry information in preference to the above space-group names.
They are only intended as comments.
;
_shelxl_version_number 2013-3

loop_
_space_group_symop_operation_xyz
'x, y, z'
'-x, y, -z+1/2'
'x+1/2, y+1/2, z'
'-x+1/2, y+1/2, -z+1/2'
'-x, -y, -z'
'x, -y, z-1/2'
'-x+1/2, -y+1/2, -z'
'x+1/2, -y+1/2, z-1/2'

loop_
_atom_site_label
_atom_site_type_symbol
_atom_site_fract_x
_atom_site_fract_y
_atom_site_fract_z
_atom_site_U_iso_or_equiv
_atom_site_adp_type
_atom_site_occupancy
_atom_site_site_symmetry_order
_atom_site_calc_flag
_atom_site_refinement_flags_posn
_atom_site_refinement_flags_adp
C1 C 0.40336(11) 0.80367(17) 0.01360(18) 0.0476(8) Uani 1 1 d . .
H1A H 0.3889 0.7786 -0.0286 0.057 Uiso 1 1 calc R U
H1B H 0.4290 0.7806 0.0348 0.057 Uiso 1 1 calc R U
C2 C 0.41226(12) 0.87218(18) -0.0084(2) 0.0552(9) Uani 1 1 d . .
H2A H 0.4290 0.8955 0.0333 0.066 Uiso 1 1 calc R U
H2B H 0.4281 0.8691 -0.0447 0.066 Uiso 1 1 calc R U
C3 C 0.37466(13) 0.91135(19) -0.03799(19) 0.0584(10) Uani 1 1 d . .
H3 H 0.3596 0.8902 -0.0832 0.070 Uiso 1 1 d R U
C4 C 0.34818(11) 0.91043(16) 0.01367(17) 0.0465(8) Uani 1 1 d . .
H4A H 0.3221 0.9318 -0.0084 0.056 Uiso 1 1 calc R U
H4B H 0.3613 0.9359 0.0565 0.056 Uiso 1 1 calc R U
C5 C 0.34048(10) 0.84087(15) 0.03515(17) 0.0415(7) Uani 1 1 d . .
H5A H 0.3239 0.8421 0.0703 0.050 Uiso 1 1 calc R U
H5B H 0.3252 0.8165 -0.0070 0.050 Uiso 1 1 calc R U
C6 C 0.38467(16) 0.9810(2) -0.0542(3) 0.0791(13) Uani 1 1 d . .
H6A H 0.4032 1.0001 -0.0124 0.119 Uiso 1 1 calc R U
H6B H 0.3598 1.0070 -0.0667 0.119 Uiso 1 1 calc R U
H6C H 0.3975 0.9810 -0.0941 0.119 Uiso 1 1 calc R U
C7 C 0.46509(9) 0.77670(18) 0.31942(19) 0.0501(8) Uani 1 1 d . .
H7A H 0.4785 0.7609 0.2828 0.060 Uiso 1 1 calc R U
H7B H 0.4697 0.7440 0.3583 0.060 Uiso 1 1 calc R U
C8 C 0.48270(11) 0.8433(2) 0.3484(2) 0.0639(11) Uani 1 1 d . .
H8A H 0.5123 0.8392 0.3673 0.077 Uiso 1 1 calc R U
H8B H 0.4776 0.8759 0.3095 0.077 Uiso 1 1 calc R U
C9 C 0.46356(11) 0.8669(2) 0.4074(2) 0.0605(10) Uani 1 1 d . .
H9 H 0.4694 0.8340 0.4467 0.073 Uiso 1 1 d R U
C10 C 0.41872(10) 0.86985(16) 0.37682(18) 0.0453(8) Uani 1 1 d . .
H10A H 0.4126 0.9049 0.3405 0.054 Uiso 1 1 calc R U
H10B H 0.4054 0.8816 0.4150 0.054 Uiso 1 1 calc R U
C11 C 0.40149(10) 0.80592(16) 0.34360(16) 0.0416(7) Uani 1 1 d . .
H11A H 0.4050 0.7717 0.3808 0.050 Uiso 1 1 calc R U
H11B H 0.3722 0.8113 0.3226 0.050 Uiso 1 1 calc R U
C12 C 0.47986(14) 0.9335(3) 0.4369(3) 0.0908(17) Uani 1 1 d . .
H12A H 0.4781 0.9645 0.3976 0.136 Uiso 1 1 calc R U
H12B H 0.5081 0.9289 0.4632 0.136 Uiso 1 1 calc R U
H12C H 0.4639 0.9500 0.4687 0.136 Uiso 1 1 calc R U
C13 C 0.34274(9) 0.69428(14) 0.44369(13) 0.0338(6) Uani 1 1 d . .
H13A H 0.3705 0.6772 0.4495 0.041 Uiso 1 1 calc R U
H13B H 0.3256 0.6579 0.4531 0.041 Uiso 1 1 calc R U
C14 C 0.34309(10) 0.74889(15) 0.49605(14) 0.0399(7) Uani 1 1 d . .
H14A H 0.3616 0.7840 0.4882 0.048 Uiso 1 1 calc R U
H14B H 0.3535 0.7319 0.5448 0.048 Uiso 1 1 calc R U
C15 C 0.30132(10) 0.77748(15) 0.48901(14) 0.0403(7) Uani 1 1 d . .
H15 H 0.2840 0.7423 0.5021 0.048 Uiso 1 1 d R U
C16 C 0.28333(11) 0.79546(16) 0.41140(15) 0.0434(7) Uani 1 1 d . .
H16A H 0.2547 0.8082 0.4054 0.052 Uiso 1 1 calc R U
H16B H 0.2979 0.8340 0.3991 0.052 Uiso 1 1 calc R U
C17 C 0.28558(10) 0.74041(15) 0.36106(15) 0.0384(7) Uani 1 1 d . .
H17A H 0.2685 0.7034 0.3695 0.046 Uiso 1 1 calc R U
H17B H 0.2750 0.7556 0.3116 0.046 Uiso 1 1 calc R U
C18 C 0.30114(14) 0.8355(2) 0.5377(2) 0.0629(10) Uani 1 1 d . .
H18A H 0.3119 0.8219 0.5871 0.094 Uiso 1 1 calc R U
H18B H 0.2734 0.8514 0.5315 0.094 Uiso 1 1 calc R U
H18C H 0.3179 0.8707 0.5259 0.094 Uiso 1 1 calc R U
C19 C 0.21752(8) 0.69099(13) 0.20039(14) 0.0297(6) Uani 1 1 d . .
C20 C 0.19220(10) 0.66243(17) 0.23773(18) 0.0462(8) Uani 1 1 d . .
H20 H 0.1995 0.6218 0.2615 0.055 Uiso 1 1 calc R U
C21 C 0.15613(11) 0.69302(19) 0.2406(2) 0.0549(9) Uani 1 1 d . .
H21 H 0.1399 0.6745 0.2688 0.066 Uiso 1 1 calc R U
C22 C 0.14384(10) 0.74948(18) 0.20309(19) 0.0505(8) Uani 1 1 d . .
H22 H 0.1186 0.7688 0.2034 0.061 Uiso 1 1 calc R U
C23 C 0.16851(10) 0.77806(16) 0.16499(16) 0.0414(7) Uani 1 1 d . .
H23 H 0.1610 0.8186 0.1413 0.050 Uiso 1 1 calc R U
C24 C 0.20440(9) 0.74740(14) 0.16135(15) 0.0360(6) Uani 1 1 d . .
H24 H 0.2201 0.7653 0.1318 0.043 Uiso 1 1 calc R U
C84 C 0.41038(8) 0.70326(14) 0.12633(14) 0.0318(6) Uani 1 1 d . .
C25 C 0.30142(8) 0.72626(12) 0.12673(13) 0.0255(5) Uani 1 1 d . .
C26 C 0.34528(8) 0.74217(12) 0.14515(13) 0.0258(5) Uani 1 1 d . .
C27 C 0.35876(8) 0.73122(12) 0.21557(13) 0.0248(5) Uani 1 1 d . .
C28 C 0.32541(8) 0.70556(12) 0.24455(12) 0.0248(5) Uani 1 1 d . .
C29 C 0.29108(8) 0.70207(12) 0.19233(12) 0.0241(5) Uani 1 1 d . .
C30 C 0.25586(8) 0.65651(13) 0.19257(13) 0.0281(6) Uani 1 1 d . .
C31 C 0.24793(8) 0.61440(13) 0.12349(13) 0.0281(6) Uani 1 1 d . .
C32 C 0.25798(8) 0.63280(13) 0.06275(13) 0.0293(6) Uani 1 1 d . .
C33 C 0.28361(8) 0.69206(13) 0.05891(12) 0.0263(5) Uani 1 1 d . .
C34 C 0.31168(8) 0.67257(13) 0.01464(12) 0.0282(6) Uani 1 1 d . .
C35 C 0.35170(9) 0.69127(13) 0.03208(13) 0.0304(6) Uani 1 1 d . .
C36 C 0.37115(8) 0.74065(13) 0.09126(13) 0.0285(6) Uani 1 1 d . .
C37 C 0.42444(8) 0.69550(14) 0.19921(13) 0.0294(6) Uani 1 1 d . .
C38 C 0.40304(8) 0.72280(13) 0.25355(13) 0.0280(6) Uani 1 1 d . .
C39 C 0.40534(8) 0.66252(13) 0.30346(13) 0.0290(6) Uani 1 1 d . .
C40 C 0.37461(8) 0.64032(13) 0.33082(12) 0.0281(6) Uani 1 1 d . .
C41 C 0.33245(8) 0.67151(13) 0.31544(12) 0.0267(5) Uani 1 1 d . .
C42 C 0.30571(8) 0.60893(12) 0.30359(12) 0.0266(5) Uani 1 1 d . .
C43 C 0.27170(8) 0.60227(12) 0.24828(13) 0.0271(5) Uani 1 1 d . .
C44 C 0.26163(9) 0.53880(13) 0.21638(14) 0.0319(6) Uani 1 1 d . .
C45 C 0.24651(8) 0.54703(14) 0.14079(14) 0.0317(6) Uani 1 1 d . .
C46 C 0.25394(9) 0.49826(14) 0.09400(15) 0.0353(6) Uani 1 1 d . .
C47 C 0.26453(9) 0.51782(15) 0.03059(14) 0.0363(7) Uani 1 1 d . .
C48 C 0.26722(8) 0.58409(14) 0.01587(13) 0.0316(6) Uani 1 1 d . .
C49 C 0.30012(9) 0.60832(14) -0.01302(13) 0.0327(6) Uani 1 1 d . .
C50 C 0.32881(9) 0.56450(15) -0.02605(13) 0.0362(7) Uani 1 1 d . .
C51 C 0.37076(9) 0.58304(15) -0.00784(13) 0.0355(6) Uani 1 1 d . .
C52 C 0.38148(9) 0.64501(14) 0.02200(13) 0.0327(6) Uani 1 1 d . .
C53 C 0.41713(8) 0.65184(15) 0.07969(14) 0.0337(6) Uani 1 1 d . .
C54 C 0.44013(9) 0.59652(15) 0.10566(15) 0.0370(7) Uani 1 1 d . .
C55 C 0.45539(8) 0.58884(15) 0.18151(14) 0.0357(6) Uani 1 1 d . .
C56 C 0.44637(8) 0.63613(15) 0.22640(14) 0.0337(6) Uani 1 1 d . .
C57 C 0.43506(8) 0.61712(14) 0.29018(13) 0.0320(6) Uani 1 1 d . .
C58 C 0.43353(9) 0.55118(15) 0.30734(14) 0.0367(7) Uani 1 1 d . .
C59 C 0.40164(9) 0.52735(14) 0.33597(13) 0.0353(7) Uani 1 1 d . .
C60 C 0.37224(9) 0.57162(13) 0.34525(13) 0.0304(6) Uani 1 1 d . .
C61 C 0.32998(9) 0.55240(13) 0.32814(13) 0.0300(6) Uani 1 1 d . .
C62 C 0.31881(10) 0.48976(13) 0.30062(14) 0.0346(6) Uani 1 1 d . .
C63 C 0.28401(9) 0.48326(13) 0.24294(15) 0.0347(6) Uani 1 1 d . .
C64 C 0.29220(10) 0.43368(13) 0.19484(15) 0.0379(7) Uani 1 1 d . .
C65 C 0.27729(10) 0.44111(14) 0.12285(16) 0.0401(7) Uani 1 1 d . .
C66 C 0.30300(11) 0.42466(14) 0.07442(16) 0.0422(7) Uani 1 1 d . .
C67 C 0.29485(10) 0.47202(14) 0.01737(14) 0.0380(7) Uani 1 1 d . .
C68 C 0.32645(10) 0.49506(14) -0.00979(14) 0.0371(7) Uani 1 1 d . .
C69 C 0.36714(10) 0.47198(15) 0.01838(14) 0.0390(7) Uani 1 1 d . .
C70 C 0.39463(10) 0.52538(16) 0.01984(14) 0.0400(7) Uani 1 1 d . .
C71 C 0.42875(9) 0.53273(16) 0.07561(14) 0.0404(7) Uani 1 1 d . .
C72 C 0.43675(9) 0.48462(16) 0.13258(15) 0.0408(7) Uani 1 1 d . .
C73 C 0.45341(9) 0.52050(16) 0.19817(15) 0.0400(7) Uani 1 1 d . .
C74 C 0.44269(10) 0.50107(16) 0.26016(15) 0.0413(7) Uani 1 1 d . .
C75 C 0.41527(10) 0.44695(15) 0.25915(15) 0.0411(7) Uani 1 1 d . .
C76 C 0.38975(10) 0.46255(14) 0.30628(15) 0.0399(7) Uani 1 1 d . .
C77 C 0.34965(10) 0.44484(14) 0.28891(15) 0.0386(7) Uani 1 1 d . .
C78 C 0.33259(11) 0.40960(13) 0.22335(16) 0.0403(7) Uani 1 1 d . .
C79 C 0.35720(11) 0.39416(14) 0.17822(16) 0.0409(7) Uani 1 1 d . .
C80 C 0.39949(10) 0.41293(15) 0.19621(16) 0.0425(7) Uani 1 1 d . .
C81 C 0.41045(11) 0.43238(15) 0.13193(17) 0.0461(8) Uani 1 1 d . .
C82 C 0.37495(10) 0.42512(15) 0.07326(16) 0.0427(7) Uani 1 1 d . .
C83 C 0.34176(11) 0.40205(14) 0.10195(16) 0.0416(7) Uani 1 1 d . .
N1 N 0.37840(7) 0.80684(12) 0.06569(12) 0.0346(5) Uani 1 1 d . .
N2 N 0.42131(7) 0.78459(12) 0.28817(11) 0.0324(5) Uani 1 1 d . .
N3 N 0.32718(7) 0.71800(11) 0.37068(11) 0.0286(5) Uani 1 1 d . .
O1 O 0.27214(5) 0.75753(9) 0.06935(9) 0.0282(4) Uani 1 1 d . .

loop_
_atom_site_aniso_label
_atom_site_aniso_U_11
_atom_site_aniso_U_22
_atom_site_aniso_U_33
_atom_site_aniso_U_23
_atom_site_aniso_U_13
_atom_site_aniso_U_12
C1 0.0471(19) 0.057(2) 0.0430(17) 0.0040(15) 0.0197(15) -0.0089(16)
C2 0.060(2) 0.058(2) 0.055(2) -0.0019(17) 0.0269(18) -0.0157(18)
C3 0.071(3) 0.057(2) 0.0420(18) 0.0172(16) 0.0050(17) -0.0126(19)
C4 0.0465(19) 0.0423(17) 0.0445(17) 0.0070(14) -0.0008(14) -0.0063(14)
C5 0.0415(17) 0.0402(16) 0.0406(16) 0.0110(13) 0.0061(13) 0.0002(13)
C6 0.097(3) 0.069(3) 0.079(3) 0.028(2) 0.036(3) -0.015(2)
C7 0.0311(16) 0.066(2) 0.0508(18) -0.0217(17) 0.0060(14) -0.0026(15)
C8 0.0314(18) 0.088(3) 0.069(2) -0.033(2) 0.0053(17) -0.0087(18)
C9 0.0398(19) 0.072(2) 0.059(2) -0.0288(19) -0.0082(16) 0.0024(17)
C10 0.0427(18) 0.0454(17) 0.0465(17) -0.0159(14) 0.0085(14) -0.0013(14)
C11 0.0410(17) 0.0454(17) 0.0380(15) -0.0129(13) 0.0092(13) -0.0007(14)
C12 0.050(2) 0.097(3) 0.116(4) -0.055(3) 0.000(3) -0.003(2)
C13 0.0414(16) 0.0381(15) 0.0206(12) 0.0044(11) 0.0049(11) 0.0061(12)
C14 0.0513(19) 0.0433(16) 0.0233(13) -0.0014(12) 0.0055(13) 0.0013(14)
C15 0.0518(19) 0.0439(16) 0.0275(14) -0.0053(12) 0.0139(13) 0.0079(14)
C16 0.057(2) 0.0440(16) 0.0318(15) 0.0034(13) 0.0149(14) 0.0184(15)
C17 0.0439(17) 0.0410(16) 0.0297(14) 0.0025(12) 0.0082(13) 0.0104(13)
C18 0.077(3) 0.067(2) 0.0467(19) -0.0148(18) 0.0184(19) 0.012(2)
C19 0.0337(15) 0.0280(13) 0.0289(13) -0.0003(10) 0.0105(11) 0.0008(11)
C20 0.0385(17) 0.0477(18) 0.0555(19) 0.0138(15) 0.0175(15) 0.0027(14)
C21 0.0423(19) 0.065(2) 0.064(2) 0.0097(18) 0.0247(17) -0.0061(17)
C22 0.0334(17) 0.063(2) 0.055(2) 0.0054(17) 0.0112(15) 0.0135(16)
C23 0.0414(17) 0.0407(16) 0.0398(16) -0.0033(13) 0.0058(13) 0.0071(13)
C24 0.0390(16) 0.0396(15) 0.0301(13) 0.0057(12) 0.0097(12) 0.0010(13)
C84 0.0298(14) 0.0388(15) 0.0278(13) 0.0001(11) 0.0092(11) -0.0034(12)
C25 0.0267(13) 0.0291(12) 0.0193(11) 0.0042(10) 0.0028(10) 0.0000(10)
C26 0.0271(13) 0.0267(12) 0.0226(12) 0.0019(10) 0.0043(10) 0.0007(10)
C27 0.0267(13) 0.0245(12) 0.0221(11) 0.0002(9) 0.0038(10) 0.0022(10)
C28 0.0280(13) 0.0269(12) 0.0184(11) -0.0002(9) 0.0034(10) 0.0034(10)
C29 0.0304(13) 0.0239(12) 0.0187(11) 0.0010(9) 0.0071(10) 0.0012(10)
C30 0.0319(14) 0.0313(13) 0.0208(11) 0.0016(10) 0.0056(10) -0.0028(11)
C31 0.0212(13) 0.0351(14) 0.0260(12) 0.0005(11) 0.0019(10) -0.0012(10)
C32 0.0257(13) 0.0338(14) 0.0241(12) -0.0006(11) -0.0024(10) -0.0018(11)
C33 0.0264(13) 0.0328(13) 0.0174(11) 0.0054(10) 0.0012(10) 0.0017(10)
C34 0.0324(14) 0.0379(14) 0.0142(11) 0.0047(10) 0.0055(10) 0.0008(11)
C35 0.0364(15) 0.0378(14) 0.0175(11) 0.0041(10) 0.0076(11) -0.0014(12)
C36 0.0285(13) 0.0336(13) 0.0231(12) 0.0008(10) 0.0059(10) -0.0012(11)
C37 0.0232(13) 0.0380(14) 0.0250(12) -0.0046(11) 0.0020(10) -0.0026(11)
C38 0.0261(13) 0.0340(14) 0.0220(12) -0.0021(10) 0.0024(10) -0.0027(11)
C39 0.0325(14) 0.0317(13) 0.0189(11) -0.0020(10) -0.0009(10) 0.0050(11)
C40 0.0359(15) 0.0320(13) 0.0143(11) -0.0009(10) 0.0024(10) 0.0054(11)
C41 0.0314(14) 0.0311(13) 0.0172(11) 0.0028(10) 0.0053(10) 0.0049(11)
C42 0.0367(14) 0.0284(12) 0.0161(11) 0.0032(9) 0.0090(10) 0.0041(11)
C43 0.0321(14) 0.0272(12) 0.0251(12) 0.0008(10) 0.0127(11) 0.0011(11)
C44 0.0377(15) 0.0341(14) 0.0263(13) 0.0016(11) 0.0126(12) -0.0074(12)
C45 0.0291(14) 0.0353(14) 0.0290(13) 0.0004(11) 0.0036(11) -0.0058(11)
C46 0.0408(16) 0.0337(14) 0.0298(14) -0.0051(11) 0.0058(12) -0.0096(12)
C47 0.0380(16) 0.0430(16) 0.0234(13) -0.0064(11) -0.0009(12) -0.0088(13)
C48 0.0317(14) 0.0405(15) 0.0173(11) -0.0017(10) -0.0044(10) -0.0033(12)
C49 0.0367(15) 0.0419(15) 0.0156(11) -0.0001(10) -0.0010(11) 0.0001(12)
C50 0.0445(17) 0.0479(16) 0.0153(11) -0.0060(11) 0.0054(11) 0.0011(13)
C51 0.0392(16) 0.0477(16) 0.0192(12) -0.0050(11) 0.0067(11) 0.0026(13)
C52 0.0365(15) 0.0438(15) 0.0215(12) 0.0021(11) 0.0144(11) 0.0023(12)
C53 0.0278(14) 0.0489(16) 0.0264(13) -0.0013(12) 0.0105(11) 0.0004(12)
C54 0.0358(16) 0.0482(17) 0.0291(14) -0.0044(12) 0.0118(12) 0.0070(13)
C55 0.0282(14) 0.0505(17) 0.0265(13) -0.0011(12) 0.0028(11) 0.0118(13)
C56 0.0208(13) 0.0501(17) 0.0272(13) -0.0036(12) 0.0003(10) 0.0030(12)
C57 0.0270(14) 0.0448(15) 0.0198(11) -0.0033(11) -0.0026(10) 0.0087(12)
C58 0.0366(16) 0.0421(16) 0.0271(13) -0.0014(12) -0.0008(12) 0.0176(13)
C59 0.0469(17) 0.0356(14) 0.0192(12) 0.0031(11) -0.0001(12) 0.0153(13)
C60 0.0389(15) 0.0324(13) 0.0169(11) 0.0021(10) 0.0014(11) 0.0092(12)
C61 0.0442(16) 0.0284(13) 0.0186(11) 0.0041(10) 0.0098(11) 0.0057(12)
C62 0.0528(18) 0.0261(13) 0.0251(13) 0.0068(10) 0.0098(12) 0.0020(12)
C63 0.0442(17) 0.0255(13) 0.0358(14) 0.0042(11) 0.0125(13) -0.0025(12)
C64 0.0528(19) 0.0259(13) 0.0349(14) 0.0025(11) 0.0104(13) -0.0023(13)
C65 0.0529(19) 0.0261(13) 0.0400(15) -0.0044(12) 0.0090(14) -0.0079(13)
C66 0.061(2) 0.0295(14) 0.0345(15) -0.0107(12) 0.0096(14) -0.0014(14)
C67 0.0491(18) 0.0369(15) 0.0249(13) -0.0108(11) 0.0032(12) -0.0046(13)
C68 0.0488(18) 0.0395(15) 0.0206(12) -0.0107(11) 0.0040(12) 0.0025(13)
C69 0.0525(19) 0.0418(16) 0.0230(13) -0.0121(12) 0.0098(13) 0.0064(14)
C70 0.0458(18) 0.0503(17) 0.0246(13) -0.0083(12) 0.0098(12) 0.0082(14)
C71 0.0392(16) 0.0571(19) 0.0263(13) -0.0102(13) 0.0107(12) 0.0132(14)
C72 0.0393(17) 0.0527(18) 0.0311(14) -0.0055(13) 0.0100(13) 0.0213(14)
C73 0.0318(15) 0.0538(18) 0.0312(14) -0.0048(13) 0.0018(12) 0.0193(13)
C74 0.0417(17) 0.0476(17) 0.0293(14) -0.0021(12) -0.0015(12) 0.0246(14)
C75 0.0542(19) 0.0373(15) 0.0292(14) 0.0059(12) 0.0052(13) 0.0196(14)
C76 0.0515(19) 0.0349(15) 0.0308(14) 0.0064(12) 0.0053(13) 0.0201(14)
C77 0.057(2) 0.0297(14) 0.0285(13) 0.0047(11) 0.0096(13) 0.0065(13)
C78 0.062(2) 0.0238(13) 0.0346(14) 0.0021(11) 0.0118(14) 0.0054(13)
C79 0.059(2) 0.0283(14) 0.0356(15) -0.0037(12) 0.0112(14) 0.0102(13)
C80 0.0514(19) 0.0343(15) 0.0380(15) -0.0012(12) 0.0038(14) 0.0188(14)
C81 0.060(2) 0.0372(16) 0.0396(16) -0.0084(13) 0.0102(15) 0.0224(15)
C82 0.055(2) 0.0360(15) 0.0360(15) -0.0143(12) 0.0093(14) 0.0119(14)
C83 0.061(2) 0.0302(14) 0.0346(15) -0.0073(12) 0.0130(14) 0.0078(14)
N1 0.0317(13) 0.0425(13) 0.0300(11) 0.0014(10) 0.0084(10) -0.0027(10)
N2 0.0278(12) 0.0398(13) 0.0272(11) -0.0086(10) 0.0021(9) -0.0013(10)
N3 0.0373(13) 0.0307(11) 0.0179(10) -0.0004(8) 0.0069(9) 0.0055(10)
O1 0.0278(10) 0.0344(10) 0.0189(8) 0.0037(7) -0.0011(7) 0.0000(8)

loop_
_atom_type_symbol
_atom_type_description
_atom_type_scat_dispersion_real
_atom_type_scat_dispersion_imag
_atom_type_scat_source
C C 0.0033 0.0016 'International Tables Vol C Tables 4.2.6.8 and 6.1.1.4'
H H 0.0000 0.0000 'International Tables Vol C Tables 4.2.6.8 and 6.1.1.4'
N N 0.0061 0.0033 'International Tables Vol C Tables 4.2.6.8 and 6.1.1.4'
O O 0.0106 0.0060 'International Tables Vol C Tables 4.2.6.8 and 6.1.1.4'

loop_
_geom_angle_atom_site_label_1
_geom_angle_atom_site_label_2
_geom_angle_atom_site_label_3
_geom_angle
H1A C1 H1B 108.2
C2 C1 H1A 109.6
C2 C1 H1B 109.6
N1 C1 H1A 109.6
N1 C1 H1B 109.6
N1 C1 C2 110.1(3)
C1 C2 H2A 109.1
C1 C2 H2B 109.1
H2A C2 H2B 107.8
C3 C2 C1 112.7(3)
C3 C2 H2A 109.1
C3 C2 H2B 109.1
C2 C3 H3 108.4
C2 C3 C4 109.6(3)
C2 C3 C6 111.3(4)
C4 C3 H3 108.4
C4 C3 C6 110.7(3)
C6 C3 H3 108.4
C3 C4 H4A 109.3
C3 C4 H4B 109.3
C3 C4 C5 111.6(3)
H4A C4 H4B 108.0
C5 C4 H4A 109.3
C5 C4 H4B 109.3
C4 C5 H5A 109.4
C4 C5 H5B 109.4
H5A C5 H5B 108.0
N1 C5 C4 111.0(3)
N1 C5 H5A 109.4
N1 C5 H5B 109.4
C3 C6 H6A 109.5
C3 C6 H6B 109.5
C3 C6 H6C 109.5
H6A C6 H6B 109.5
H6A C6 H6C 109.5
H6B C6 H6C 109.5
H7A C7 H7B 108.3
C8 C7 H7A 109.9
C8 C7 H7B 109.9
N2 C7 H7A 109.9
N2 C7 H7B 109.9
N2 C7 C8 108.7(3)
C7 C8 H8A 109.5
C7 C8 H8B 109.5
H8A C8 H8B 108.1
C9 C8 C7 110.6(3)
C9 C8 H8A 109.5
C9 C8 H8B 109.5
C8 C9 H9 108.7
C10 C9 C8 107.3(3)
C10 C9 H9 108.7
C10 C9 C12 110.9(3)
C12 C9 C8 112.2(4)
C12 C9 H9 108.9
C9 C10 H10A 109.0
C9 C10 H10B 109.0
C9 C10 C11 112.9(3)
H10A C10 H10B 107.8
C11 C10 H10A 109.0
C11 C10 H10B 109.0
C10 C11 H11A 109.3
C10 C11 H11B 109.3
H11A C11 H11B 108.0
N2 C11 C10 111.5(3)
N2 C11 H11A 109.3
N2 C11 H11B 109.3
C9 C12 H12A 109.5
C9 C12 H12B 109.5
C9 C12 H12C 109.5
H12A C12 H12B 109.5
H12A C12 H12C 109.5
H12B C12 H12C 109.5
H13A C13 H13B 108.1
C14 C13 H13A 109.5
C14 C13 H13B 109.5
N3 C13 H13A 109.5
N3 C13 H13B 109.5
N3 C13 C14 110.5(2)
C13 C14 H14A 109.3
C13 C14 H14B 109.3
C13 C14 C15 111.8(3)
H14A C14 H14B 107.9
C15 C14 H14A 109.3
C15 C14 H14B 109.3
C14 C15 H15 107.7
C14 C15 C16 108.8(2)
C16 C15 H15 107.7
C18 C15 C14 113.0(3)
C18 C15 H15 107.8
C18 C15 C16 111.5(3)
C15 C16 H16A 109.0
C15 C16 H16B 109.0
H16A C16 H16B 107.8
C17 C16 C15 113.1(2)
C17 C16 H16A 109.0
C17 C16 H16B 109.0
C16 C17 H17A 109.5
C16 C17 H17B 109.5
H17A C17 H17B 108.1
N3 C17 C16 110.7(3)
N3 C17 H17A 109.5
N3 C17 H17B 109.5
C15 C18 H18A 109.5
C15 C18 H18B 109.5
C15 C18 H18C 109.5
H18A C18 H18B 109.5
H18A C18 H18C 109.5
H18B C18 H18C 109.5
C20 C19 C24 118.3(3)
C20 C19 C30 121.3(2)
C24 C19 C30 119.8(2)
C19 C20 H20 119.9
C19 C20 C21 120.3(3)
C21 C20 H20 119.9
C20 C21 H21 119.6
C22 C21 C20 120.8(3)
C22 C21 H21 119.6
C21 C22 H22 120.3
C21 C22 C23 119.4(3)
C23 C22 H22 120.3
C22 C23 H23 120.0
C22 C23 C24 119.9(3)
C24 C23 H23 120.0
C19 C24 C23 120.9(3)
C19 C24 H24 119.6
C23 C24 H24 119.6
C37 C84 C36 123.4(2)
C37 C84 C53 119.4(3)
C53 C84 C36 109.6(2)
C29 C25 C26 107.6(2)
C33 C25 C26 119.0(2)
C33 C25 C29 118.3(2)
O1 C25 C26 123.6(2)
O1 C25 C29 122.7(2)
O1 C25 C33 57.84(15)
C25 C26 C36 123.3(2)
C27 C26 C25 106.3(2)
C27 C26 C36 125.5(2)
C26 C27 C28 109.9(2)
C26 C27 C38 124.1(2)
C28 C27 C38 122.7(2)
C27 C28 C41 122.9(2)
C29 C28 C27 109.8(2)
C29 C28 C41 125.2(2)
C25 C29 C30 124.0(2)
C28 C29 C25 106.3(2)
C28 C29 C30 124.9(2)
C19 C30 C31 111.5(2)
C19 C30 C43 114.8(2)
C29 C30 C19 114.7(2)
C29 C30 C31 107.7(2)
C29 C30 C43 107.2(2)
C43 C30 C31 99.6(2)
C32 C31 C30 124.6(2)
C32 C31 C45 120.2(2)
C45 C31 C30 109.7(2)
C31 C32 C33 122.6(2)
C31 C32 C48 120.2(2)
C48 C32 C33 107.6(2)
C25 C33 C32 116.7(2)
C25 C33 C34 117.1(2)
C34 C33 C32 106.3(2)
O1 C33 C25 59.93(15)
O1 C33 C32 124.2(2)
O1 C33 C34 124.9(2)
C35 C34 C33 121.6(2)
C35 C34 C49 120.6(3)
C49 C34 C33 107.6(2)
C34 C35 C36 125.5(2)
C34 C35 C52 118.6(3)
C52 C35 C36 109.8(2)
C84 C36 C35 100.1(2)
C26 C36 C84 107.0(2)
C26 C36 C35 107.9(2)
N1 C36 C84 113.5(2)
N1 C36 C26 112.6(2)
N1 C36 C35 114.8(2)
C84 C37 C38 124.0(2)
C84 C37 C56 119.0(2)
C56 C37 C38 110.1(2)
C27 C38 C37 107.05(19)
C27 C38 C39 106.5(2)
C37 C38 C39 100.6(2)
N2 C38 C27 112.4(2)
N2 C38 C37 113.6(2)
N2 C38 C39 115.7(2)
C40 C39 C38 125.3(2)
C40 C39 C57 120.0(2)
C57 C39 C38 108.9(2)
C39 C40 C41 124.2(2)
C39 C40 C60 119.0(2)
C60 C40 C41 110.3(2)
C28 C41 C40 107.5(2)
C28 C41 C42 106.6(2)
C40 C41 C42 100.3(2)
N3 C41 C28 110.4(2)
N3 C41 C40 113.6(2)
N3 C41 C42 117.6(2)
C43 C42 C41 123.2(2)
C43 C42 C61 119.2(2)
C61 C42 C41 109.8(2)
C42 C43 C30 123.8(2)
C42 C43 C44 119.3(2)
C44 C43 C30 109.5(2)
C43 C44 C45 108.8(2)
C63 C44 C43 121.3(3)
C63 C44 C45 119.9(2)
C31 C45 C44 109.2(2)
C46 C45 C31 120.5(2)
C46 C45 C44 119.9(3)
C45 C46 C47 119.0(3)
C45 C46 C65 119.1(3)
C47 C46 C65 109.1(3)
C46 C47 C67 108.3(3)
C48 C47 C46 119.6(3)
C48 C47 C67 119.9(3)
C32 C48 C49 108.7(2)
C47 C48 C32 120.4(2)
C47 C48 C49 120.3(3)
C34 C49 C48 109.4(2)
C50 C49 C34 120.8(3)
C50 C49 C48 119.7(3)
C49 C50 C51 119.3(3)
C49 C50 C68 120.2(3)
C51 C50 C68 107.8(3)
C50 C51 C70 108.2(3)
C52 C51 C50 118.8(3)
C52 C51 C70 120.6(3)
C35 C52 C53 108.8(2)
C51 C52 C35 121.8(3)
C51 C52 C53 119.5(3)
C84 C53 C52 108.9(2)
C54 C53 C84 121.5(2)
C54 C53 C52 119.7(3)
C53 C54 C55 119.1(2)
C53 C54 C71 120.7(3)
C71 C54 C55 108.1(3)
C56 C55 C54 119.1(3)
C56 C55 C73 120.2(3)
C73 C55 C54 108.0(3)
C55 C56 C37 121.7(2)
C55 C56 C57 120.3(3)
C57 C56 C37 108.3(2)
C56 C57 C39 109.3(2)
C58 C57 C39 120.5(3)
C58 C57 C56 120.1(2)
C57 C58 C59 120.1(3)
C57 C58 C74 120.0(3)
C59 C58 C74 108.1(3)
C58 C59 C76 108.6(2)
C60 C59 C58 118.3(3)
C60 C59 C76 119.8(3)
C40 C60 C61 108.6(2)
C59 C60 C40 121.9(3)
C59 C60 C61 120.2(3)
C42 C61 C60 108.7(2)
C62 C61 C42 121.6(3)
C62 C61 C60 119.7(3)
C61 C62 C63 118.8(2)
C61 C62 C77 119.5(3)
C63 C62 C77 108.4(2)
C44 C63 C62 119.5(2)
C44 C63 C64 120.2(3)
C62 C63 C64 108.4(3)
C65 C64 C63 119.9(3)
C65 C64 C78 120.6(3)
C78 C64 C63 107.9(3)
C46 C65 C66 107.1(3)
C64 C65 C46 121.0(3)
C64 C65 C66 119.6(3)
C67 C66 C65 107.8(3)
C83 C66 C65 119.6(3)
C83 C66 C67 120.4(3)
C66 C67 C47 107.6(3)
C68 C67 C47 119.9(3)
C68 C67 C66 119.6(3)
C67 C68 C50 119.9(3)
C67 C68 C69 120.7(3)
C69 C68 C50 107.4(3)
C70 C69 C68 109.0(3)
C82 C69 C68 119.6(3)
C82 C69 C70 119.9(3)
C69 C70 C51 107.5(3)
C71 C70 C51 119.2(3)
C71 C70 C69 121.1(3)
C54 C71 C72 108.6(2)
C70 C71 C54 120.3(3)
C70 C71 C72 119.1(3)
C71 C72 C73 106.7(3)
C81 C72 C71 120.6(3)
C81 C72 C73 120.3(3)
C55 C73 C72 108.6(3)
C74 C73 C55 120.4(3)
C74 C73 C72 118.8(3)
C73 C74 C58 119.1(3)
C73 C74 C75 120.7(3)
C75 C74 C58 107.7(3)
C74 C75 C76 108.3(3)
C80 C75 C74 120.1(3)
C80 C75 C76 120.1(3)
C75 C76 C59 107.3(3)
C77 C76 C59 119.9(3)
C77 C76 C75 120.4(3)
C76 C77 C62 120.8(3)
C76 C77 C78 120.4(3)
C78 C77 C62 107.3(3)
C64 C78 C77 108.0(3)
C79 C78 C64 120.3(3)
C79 C78 C77 119.3(3)
C78 C79 C80 120.5(3)
C78 C79 C83 119.5(3)
C80 C79 C83 107.9(3)
C75 C80 C79 119.3(3)
C75 C80 C81 119.7(3)
C81 C80 C79 108.5(3)
C72 C81 C80 120.4(3)
C72 C81 C82 119.9(3)
C80 C81 C82 107.9(3)
C69 C82 C81 119.5(3)
C69 C82 C83 119.2(3)
C81 C82 C83 108.1(3)
C66 C83 C79 120.4(3)
C66 C83 C82 120.4(3)
C79 C83 C82 107.7(3)
C1 N1 C36 111.3(2)
C5 N1 C1 110.3(2)
C5 N1 C36 111.4(2)
C7 N2 C38 111.3(2)
C11 N2 C7 109.4(2)
C11 N2 C38 111.3(2)
C13 N3 C41 114.3(2)
C17 N3 C13 109.7(2)
C17 N3 C41 113.3(2)
C33 O1 C25 62.24(16)

loop_
_geom_bond_atom_site_label_1
_geom_bond_atom_site_label_2
_geom_bond_distance
C1 H1A 0.9900
C1 H1B 0.9900
C1 C2 1.512(5)
C1 N1 1.476(4)
C2 H2A 0.9900
C2 H2B 0.9900
C2 C3 1.501(6)
C3 H3 1.0001
C3 C4 1.507(5)
C3 C6 1.510(5)
C4 H4A 0.9900
C4 H4B 0.9900
C4 C5 1.518(4)
C5 H5A 0.9900
C5 H5B 0.9900
C5 N1 1.461(4)
C6 H6A 0.9800
C6 H6B 0.9800
C6 H6C 0.9800
C7 H7A 0.9900
C7 H7B 0.9900
C7 C8 1.534(5)
C7 N2 1.478(4)
C8 H8A 0.9900
C8 H8B 0.9900
C8 C9 1.530(5)
C9 H9 0.9999
C9 C10 1.502(5)
C9 C12 1.523(6)
C10 H10A 0.9900
C10 H10B 0.9900
C10 C11 1.507(4)
C11 H11A 0.9900
C11 H11B 0.9900
C11 N2 1.471(4)
C12 H12A 0.9800
C12 H12B 0.9800
C12 H12C 0.9800
C13 H13A 0.9900
C13 H13B 0.9900
C13 C14 1.505(4)
C13 N3 1.469(3)
C14 H14A 0.9900
C14 H14B 0.9900
C14 C15 1.516(5)
C15 H15 1.0002
C15 C16 1.527(4)
C15 C18 1.514(4)
C16 H16A 0.9900
C16 H16B 0.9900
C16 C17 1.502(4)
C17 H17A 0.9900
C17 H17B 0.9900
C17 N3 1.461(4)
C18 H18A 0.9800
C18 H18B 0.9800
C18 H18C 0.9800
C19 C20 1.386(4)
C19 C24 1.389(4)
C19 C30 1.526(4)
C20 H20 0.9500
C20 C21 1.394(5)
C21 H21 0.9500
C21 C22 1.371(5)
C22 H22 0.9500
C22 C23 1.380(5)
C23 H23 0.9500
C23 C24 1.393(4)
C24 H24 0.9500
C84 C36 1.547(4)
C84 C37 1.388(4)
C84 C53 1.440(4)
C25 C26 1.488(4)
C25 C29 1.488(3)
C25 C33 1.483(3)
C25 O1 1.450(3)
C26 C27 1.351(3)
C26 C36 1.527(4)
C27 C28 1.484(4)
C27 C38 1.521(4)
C28 C29 1.351(4)
C28 C41 1.508(3)
C29 C30 1.520(4)
C30 C31 1.559(4)
C30 C43 1.548(3)
C31 C32 1.360(4)
C31 C45 1.416(4)
C32 C33 1.504(4)
C32 C48 1.433(4)
C33 C34 1.491(4)
C33 O1 1.418(3)
C34 C35 1.379(4)
C34 C49 1.433(4)
C35 C36 1.549(4)
C35 C52 1.435(4)
C36 N1 1.478(4)
C37 C38 1.529(4)
C37 C56 1.452(4)
C38 C39 1.554(4)
C38 N2 1.490(3)
C39 C40 1.365(4)
C39 C57 1.443(4)
C40 C41 1.535(4)
C40 C60 1.433(4)
C41 C42 1.552(4)
C41 N3 1.475(3)
C42 C43 1.382(4)
C42 C61 1.431(4)
C43 C44 1.438(4)
C44 C45 1.442(4)
C44 C63 1.392(4)
C45 C46 1.411(4)
C46 C47 1.424(4)
C46 C65 1.444(4)
C47 C48 1.387(4)
C47 C67 1.463(4)
C48 C49 1.460(4)
C49 C50 1.394(4)
C50 C51 1.440(4)
C50 C68 1.456(4)
C51 C52 1.400(4)
C51 C70 1.455(4)
C52 C53 1.445(4)
C53 C54 1.395(4)
C54 C55 1.446(4)
C54 C71 1.438(4)
C55 C56 1.384(4)
C55 C73 1.434(5)
C56 C57 1.439(4)
C57 C58 1.388(4)
C58 C59 1.424(4)
C58 C74 1.456(4)
C59 C60 1.394(4)
C59 C76 1.458(4)
C60 C61 1.453(4)
C61 C62 1.400(4)
C62 C63 1.426(4)
C62 C77 1.455(4)
C63 C64 1.449(4)
C64 C65 1.375(4)
C64 C78 1.441(5)
C65 C66 1.475(5)
C66 C67 1.444(4)
C66 C83 1.380(5)
C67 C68 1.394(4)
C68 C69 1.442(4)
C69 C70 1.432(5)
C69 C82 1.407(4)
C70 C71 1.391(4)
C71 C72 1.453(4)
C72 C73 1.458(4)
C72 C81 1.391(5)
C73 C74 1.399(5)
C74 C75 1.444(5)
C75 C76 1.446(4)
C75 C80 1.394(4)
C76 C77 1.376(5)
C77 C78 1.454(4)
C78 C79 1.392(4)
C79 C80 1.452(5)
C79 C83 1.455(4)
C80 C81 1.444(5)
C81 C82 1.454(5)
C82 C83 1.459(5)

loop_
_platon_squeeze_void_nr
_platon_squeeze_void_average_x
_platon_squeeze_void_average_y
_platon_squeeze_void_average_z
_platon_squeeze_void_volume
_platon_squeeze_void_count_electrons
_platon_squeeze_void_content
1 0.000 0.003 -0.003 2329 534 ' '
2 0.500 0.071 0.047 2330 534 ' '
3 0.351 0.567 0.160 23 4 ' '
4 0.851 0.067 0.160 23 4 ' '
5 0.304 0.281 0.146 7 1 ' '
6 0.804 0.781 0.146 7 1 ' '
7 0.149 0.067 0.340 23 3 ' '
8 0.649 0.567 0.340 23 3 ' '
9 0.196 0.781 0.354 7 1 ' '
10 0.696 0.281 0.354 7 1 ' '
11 0.351 0.433 0.660 23 4 ' '
12 0.851 0.933 0.660 23 4 ' '
13 0.304 0.719 0.646 7 1 ' '
14 0.804 0.219 0.646 7 1 ' '
15 0.149 0.933 0.839 23 3 ' '
16 0.649 0.433 0.839 23 3 ' '
17 0.196 0.219 0.854 7 1 ' '
18 0.696 0.719 0.854 7 1 ' '
